data_7207169
loop_
_publ_author_name
'Abrahams, Brendan F.'
'Elliott, Robert W.'
'Hudson, Timothy A.'
'Robson, Richard'

_publ_section_title
;
 A new type of 3D [(MII)2(TCNQ&#x2212;II)3]2&#x2212; coordination network
 with spacious channels of hexagonal cross-section generated from TCNQH2
;
_journal_issue 2
_journal_name_full CrystEngComm
_journal_page_first 351
_journal_paper_doi 10.1039/c1ce06104f
_journal_volume 14
_journal_year 2012
_chemical_formula_sum 'C44 H40 Mn3 N12 O6 S4'
_chemical_formula_weight 1125.94
_chemical_name_common '[Mn(DMSO)4(H2O)2][Mn2TCNQ3]'
_chemical_name_systematic
;
?
;
_space_group_IT_number 162
_symmetry_cell_setting trigonal
_symmetry_space_group_name_Hall '-P 3 2'
_symmetry_space_group_name_H-M 'P -3 1 m'
_atom_sites_solution_hydrogens geom
_atom_sites_solution_primary direct
_atom_sites_solution_secondary difmap
_audit_creation_method SHELXL-97
_cell_angle_alpha 90.00
_cell_angle_beta 90.00
_cell_angle_gamma 120.00
_cell_formula_units_Z 1
_cell_length_a 13.0158(9)
_cell_length_b 13.0158(9)
_cell_length_c 10.8532(4)
_cell_measurement_reflns_used 76
_cell_measurement_temperature 130(2)
_cell_measurement_theta_max 72.8307
_cell_measurement_theta_min 3.9079
_cell_volume 1592.32(17)
_computing_cell_refinement
;
CrysAlisPro, Oxford Diffraction Ltd.,
Version 1.171.34.44 (release 25-10-2010 CrysAlis171 .NET)
(compiled Oct 25 2010,18:11:34)
;
_computing_data_collection
;
CrysAlisPro, Oxford Diffraction Ltd.,
Version 1.171.34.44 (release 25-10-2010 CrysAlis171 .NET)
(compiled Oct 25 2010,18:11:34)
;
_computing_data_reduction
;
CrysAlisPro, Oxford Diffraction Ltd.,
Version 1.171.34.44 (release 25-10-2010 CrysAlis171 .NET)
(compiled Oct 25 2010,18:11:34)
;
_computing_structure_refinement 'SHELXL-97 (Sheldrick, 1997)'
_computing_structure_solution 'SHELXS-97 (Sheldrick, 1997)'
_diffrn_ambient_temperature 130(2)
_diffrn_detector_area_resol_mean 16.0711
_diffrn_measured_fraction_theta_full 0.979
_diffrn_measured_fraction_theta_max 0.979
_diffrn_measurement_device_type 'Xcalibur, Sapphire3'
_diffrn_measurement_method '\w scans'
_diffrn_radiation_monochromator graphite
_diffrn_radiation_source 'Enhance (Cu) X-ray Source'
_diffrn_radiation_type CuK\a
_diffrn_radiation_wavelength 1.54184
_diffrn_reflns_av_R_equivalents 0.0452
_diffrn_reflns_av_sigmaI/netI 0.0402
_diffrn_reflns_limit_h_max 12
_diffrn_reflns_limit_h_min -16
_diffrn_reflns_limit_k_max 13
_diffrn_reflns_limit_k_min -13
_diffrn_reflns_limit_l_max 12
_diffrn_reflns_limit_l_min -13
_diffrn_reflns_number 3473
_diffrn_reflns_theta_full 73.25
_diffrn_reflns_theta_max 73.25
_diffrn_reflns_theta_min 3.92
_exptl_absorpt_coefficient_mu 6.389
_exptl_absorpt_correction_T_max 0.682
_exptl_absorpt_correction_T_min 0.502
_exptl_absorpt_correction_type gaussian
_exptl_absorpt_process_details
;
CrysAlisPro, Oxford Diffraction Ltd.,
Version 1.171.34.44 (release 25-10-2010 CrysAlis171 .NET)
(compiled Oct 25 2010,18:11:34)
Numerical absorption correction based on gaussian integration over
a multifaceted crystal model
;
_exptl_crystal_colour 'pale green'
_exptl_crystal_density_diffrn 1.174
_exptl_crystal_density_method 'not measured'
_exptl_crystal_description 'hexagonal prism'
_exptl_crystal_F_000 575
_exptl_crystal_size_max 0.135
_exptl_crystal_size_mid 0.105
_exptl_crystal_size_min 0.072
_platon_squeeze_details
;
;
_refine_diff_density_max 0.892
_refine_diff_density_min -0.618
_refine_diff_density_rms 0.098
_refine_ls_extinction_method none
_refine_ls_goodness_of_fit_ref 1.022
_refine_ls_hydrogen_treatment constr
_refine_ls_matrix_type full
_refine_ls_number_parameters 48
_refine_ls_number_reflns 1136
_refine_ls_number_restraints 0
_refine_ls_restrained_S_all 1.022
_refine_ls_R_factor_all 0.1027
_refine_ls_R_factor_gt 0.0821
_refine_ls_shift/su_max 0.000
_refine_ls_shift/su_mean 0.000
_refine_ls_structure_factor_coef Fsqd
_refine_ls_weighting_details 'calc w=1/[\s^2^(Fo^2^)+(0.1982P)^2^+0.0000P] where P=(Fo^2^+2Fc^2^)/3'
_refine_ls_weighting_scheme calc
_refine_ls_wR_factor_gt 0.2513
_refine_ls_wR_factor_ref 0.2809
_reflns_number_gt 740
_reflns_number_total 1136
_reflns_threshold_expression >2sigma(I)
_cod_data_source_file c1ce06104f.txt
_cod_data_source_block rweb25e
_cod_original_sg_symbol_H-M P-31m
_cod_database_code 7207169

loop_
_symmetry_equiv_pos_as_xyz
'x, y, z'
'-y, x-y, z'
'-x+y, -x, z'
'-y, -x, -z'
'x, x-y, -z'
'-x+y, y, -z'
'-x, -y, -z'
'y, -x+y, -z'
'x-y, x, -z'
'y, x, z'
'-x, -x+y, z'
'x-y, -y, z'

loop_
_atom_site_label
_atom_site_type_symbol
_atom_site_fract_x
_atom_site_fract_y
_atom_site_fract_z
_atom_site_U_iso_or_equiv
_atom_site_adp_type
_atom_site_occupancy
_atom_site_symmetry_multiplicity
_atom_site_calc_flag
_atom_site_refinement_flags
Mn1 Mn 0.6667 0.3333 0.0000 0.0517(6) Uani 1 6 d S
N1 N 0.5324(4) 0.3394(4) 0.1200(3) 0.0780(14) Uani 1 1 d .
C1 C 0.4965(5) 0.3915(5) 0.1742(3) 0.0663(13) Uani 1 1 d .
C2 C 0.4540(6) 0.4540(6) 0.2395(5) 0.0686(19) Uani 1 2 d S
C3 C 0.4777(6) 0.4777(6) 0.3736(5) 0.0651(18) Uani 1 2 d S
C4 C 0.4350(5) 0.5420(5) 0.4377(4) 0.0687(14) Uani 1 1 d .
H4 H 0.3900 0.5702 0.3954 0.082 Uiso 1 1 calc R
Mn2 Mn 0.0000 0.0000 0.0000 0.099(3) Uani 0.537(13) 12 d SP
Mn3 Mn 0.0000 0.0000 0.2013(10) 0.078(3) Uani 0.231(6) 6 d SP

loop_
_atom_site_aniso_label
_atom_site_aniso_U_11
_atom_site_aniso_U_22
_atom_site_aniso_U_33
_atom_site_aniso_U_23
_atom_site_aniso_U_13
_atom_site_aniso_U_12
Mn1 0.0659(8) 0.0659(8) 0.0232(7) 0.000 0.000 0.0329(4)
N1 0.098(3) 0.117(4) 0.0346(18) -0.007(2) 0.0057(19) 0.066(3)
C1 0.086(3) 0.098(4) 0.0289(18) 0.003(2) 0.0022(19) 0.056(3)
C2 0.101(4) 0.101(4) 0.024(2) 0.000(2) 0.000(2) 0.065(4)
C3 0.093(4) 0.093(4) 0.023(2) 0.004(2) 0.004(2) 0.056(4)
C4 0.097(4) 0.097(4) 0.039(2) -0.003(2) -0.004(2) 0.069(3)
Mn2 0.103(4) 0.103(4) 0.092(5) 0.000 0.000 0.0514(19)
Mn3 0.064(4) 0.064(4) 0.107(8) 0.000 0.000 0.0319(18)

loop_
_atom_type_symbol
_atom_type_description
_atom_type_scat_dispersion_real
_atom_type_scat_dispersion_imag
_atom_type_scat_source
C C 0.0181 0.0091 'International Tables Vol C Tables 4.2.6.8 and 6.1.1.4'
H H 0.0000 0.0000 'International Tables Vol C Tables 4.2.6.8 and 6.1.1.4'
Mn Mn -0.5299 2.8052 'International Tables Vol C Tables 4.2.6.8 and 6.1.1.4'
N N 0.0311 0.0180 'International Tables Vol C Tables 4.2.6.8 and 6.1.1.4'
O O 0.0492 0.0322 'International Tables Vol C Tables 4.2.6.8 and 6.1.1.4'
S S 0.3331 0.5567 'International Tables Vol C Tables 4.2.6.8 and 6.1.1.4'

loop_
_geom_angle_atom_site_label_1
_geom_angle_atom_site_label_2
_geom_angle_atom_site_label_3
_geom_angle
_geom_angle_site_symmetry_1
_geom_angle_site_symmetry_3
N1 Mn1 N1 93.7(2) 2_655 6_655
N1 Mn1 N1 88.7(2) 2_655 5
N1 Mn1 N1 88.85(16) 6_655 5
N1 Mn1 N1 88.85(16) 2_655 3_665
N1 Mn1 N1 88.7(2) 6_655 3_665
N1 Mn1 N1 176.5(2) 5 3_665
N1 Mn1 N1 176.5(2) 2_655 4_665
N1 Mn1 N1 88.85(16) 6_655 4_665
N1 Mn1 N1 88.85(16) 5 4_665
N1 Mn1 N1 93.7(2) 3_665 4_665
N1 Mn1 N1 88.85(16) 2_655 .
N1 Mn1 N1 176.5(2) 6_655 .
N1 Mn1 N1 93.7(2) 5 .
N1 Mn1 N1 88.85(16) 3_665 .
N1 Mn1 N1 88.7(2) 4_665 .
C1 N1 Mn1 151.3(4) . .
N1 C1 C2 179.7(5) . .
C1 C2 C1 117.3(5) 10 .
C1 C2 C3 121.3(3) 10 .
C1 C2 C3 121.3(3) . .
C4 C3 C4 119.1(5) . 10
C4 C3 C2 120.5(3) . .
C4 C3 C2 120.5(3) 10 .
C4 C4 C3 120.5(3) 4_666 .
C4 C4 H4 119.8 4_666 .
C3 C4 H4 119.8 . .
Mn3 Mn2 Mn3 180.0 . 7

loop_
_geom_bond_atom_site_label_1
_geom_bond_atom_site_label_2
_geom_bond_distance
_geom_bond_site_symmetry_2
Mn1 N1 2.212(4) 2_655
Mn1 N1 2.212(4) 6_655
Mn1 N1 2.212(4) 5
Mn1 N1 2.212(4) 3_665
Mn1 N1 2.212(4) 4_665
Mn1 N1 2.212(4) .
N1 C1 1.158(6) .
C1 C2 1.385(6) .
C2 C1 1.385(6) 10
C2 C3 1.488(7) .
C3 C4 1.400(5) .
C3 C4 1.400(5) 10
C4 C4 1.386(9) 4_666
C4 H4 0.9500 .
Mn2 Mn3 2.185(11) .
Mn2 Mn3 2.185(11) 7

loop_
_platon_squeeze_void_nr
_platon_squeeze_void_average_x
_platon_squeeze_void_average_y
_platon_squeeze_void_average_z
_platon_squeeze_void_volume
_platon_squeeze_void_count_electrons
_platon_squeeze_void_content
1 0.000 0.000 -0.008 778 175 ' '
